data_4123722
loop_
_publ_author_name
'Cai, Weizhao'
'G\/ladysiak, Andrzej'
'Anio\/la, Michalina'
'Smith, Vincent J.'
'Barbour, Leonard J.'
'Katrusiak, Andrzej'

_publ_section_title
;
 Giant Negative Area Compressibility Tunable in a Soft Porous Framework
 Material.
;
_journal_issue 29
_journal_name_full 'Journal of the American Chemical Society'
_journal_page_first 9296
_journal_page_last 9301
_journal_paper_doi 10.1021/jacs.5b03280
_journal_volume 137
_journal_year 2015
_chemical_formula_moiety 'C18 H12 N2 O3 Zn, H2 O'
_chemical_formula_sum 'C18 H14 N2 O4 Zn'
_chemical_formula_weight 387.68
_chemical_name_systematic
; 
 ? 
;
_space_group_IT_number 82
_symmetry_cell_setting tetragonal
_symmetry_space_group_name_Hall 'I -4'
_symmetry_space_group_name_H-M 'I -4'
_atom_sites_solution_hydrogens geom
_atom_sites_solution_primary direct
_atom_sites_solution_secondary difmap
_audit_creation_method SHELXL-97
_cell_angle_alpha 90.00
_cell_angle_beta 90.00
_cell_angle_gamma 90.00
_cell_formula_units_Z 8
_cell_length_a 27.253(3)
_cell_length_b 27.253(3)
_cell_length_c 4.1475(13)
_cell_measurement_pressure 1410000
_cell_measurement_temperature 296(2)
_cell_volume 3080.5(11)
_computing_cell_refinement 'CrysAlis (Oxford Diffraction, 2010)'
_computing_data_collection 'CrysAlis (Oxford Diffraction, 2010)'
_computing_data_reduction 'CrysAlisRED (Oxford Diffraction, 2010)'
_computing_molecular_graphics 'Mercury (Macrae et al., 2008)'
_computing_publication_material 'SHELXL-97 (Sheldrick, 2008)'
_computing_structure_refinement 'SHELXL-97 (Sheldrick, 2008)'
_computing_structure_solution 'SHELXS-97 (Sheldrick, 2008)'
_diffrn_ambient_temperature 296(2)
_diffrn_measured_fraction_theta_full 0.246
_diffrn_measured_fraction_theta_max 0.246
_diffrn_measurement_device_type 'Oxford Diffraction Xcalibur Eos'
_diffrn_measurement_method
;HP omega scans - for more details see:
A. Budzianowski, A. Katrusiak in High-Pressure Crystallography
(Eds.: A. Katrusiak, P. F. McMillan),
Dordrecht: Kluwer Acad. Publ., 2004 pp.157-168
;
_diffrn_radiation_monochromator graphite
_diffrn_radiation_source 'fine-focus sealed tube'
_diffrn_radiation_type MoK\a
_diffrn_radiation_wavelength 0.71073
_diffrn_reflns_av_R_equivalents 0.0684
_diffrn_reflns_av_sigmaI/netI 0.0662
_diffrn_reflns_limit_h_max 4
_diffrn_reflns_limit_h_min -4
_diffrn_reflns_limit_k_max 34
_diffrn_reflns_limit_k_min -34
_diffrn_reflns_limit_l_max 5
_diffrn_reflns_limit_l_min -5
_diffrn_reflns_number 5416
_diffrn_reflns_theta_full 27.21
_diffrn_reflns_theta_max 27.21
_diffrn_reflns_theta_min 3.81
_exptl_absorpt_coefficient_mu 1.622
_exptl_absorpt_correction_T_max 0.8048
_exptl_absorpt_correction_T_min 0.5491
_exptl_absorpt_correction_type analytical
_exptl_absorpt_process_details
;
Katrusiak, A. (2003). REDSHABS - Program for correcting
reflections intensities for DAC absorption, gasket shadowing
and sample crystal absorption. Adam Mickiewicz University, Pozna\'n.
Katrusiak, A. (2004). Z. Kristallogr. 219, 461-467
;
_exptl_crystal_colour Brown
_exptl_crystal_density_diffrn 1.672
_exptl_crystal_density_method 'not measured'
_exptl_crystal_description Block
_exptl_crystal_F_000 1584
_exptl_crystal_size_max 0.44
_exptl_crystal_size_mid 0.25
_exptl_crystal_size_min 0.14
_refine_diff_density_max 0.197
_refine_diff_density_min -0.281
_refine_diff_density_rms 0.068
_refine_ls_abs_structure_details 'Flack H D (1983), Acta Cryst. A39, 876-881'
_refine_ls_abs_structure_Flack 0.00(15)
_refine_ls_extinction_method none
_refine_ls_goodness_of_fit_ref 1.379
_refine_ls_hydrogen_treatment constr
_refine_ls_matrix_type full
_refine_ls_number_parameters 209
_refine_ls_number_reflns 869
_refine_ls_number_restraints 399
_refine_ls_restrained_S_all 1.233
_refine_ls_R_factor_all 0.2374
_refine_ls_R_factor_gt 0.1407
_refine_ls_shift/su_max 0.000
_refine_ls_shift/su_mean 0.000
_refine_ls_structure_factor_coef Fsqd
_refine_ls_weighting_details 'calc w=1/[\s^2^(Fo^2^)+(0.1800P)^2^+6.5000P] where P=(Fo^2^+2Fc^2^)/3'
_refine_ls_weighting_scheme calc
_refine_ls_wR_factor_gt 0.3466
_refine_ls_wR_factor_ref 0.3996
_reflns_number_gt 372
_reflns_number_total 869
_reflns_threshold_expression >2sigma(I)
_cod_data_source_file ja5b03280_si_002.cif
_cod_data_source_block 1H2O_1.41GPa_in_Isopropanol
_cod_depositor_comments
;
The following automatic conversions were performed:
'_atom_site_symetry_multiplicity' tag replaced with
'_atom_site_symmetry_multiplicity' tag as specified in the
replacement file
'/usr/data/users/saulius/crontab/automatic-downloads/rss-feeds/ACS/lib/lists/replacement-tags.lst'.

Automatic conversion script
Id: cif_correct_tags 3376 2015-05-07 07:48:27Z andrius 

The following automatic conversions were performed:

'_symmetry_cell_setting' value 'Tetragonal' changed to 'tetragonal'
according to
/usr/data/users/saulius/crontab/automatic-downloads/rss-feeds/ACS/lib/dictionaries/cif_core.dic
dictionary named 'cif_core.dic' version 2.4.2 from 2011-04-26.

Automatic conversion script
Id: cif_fix_values 3271 2015-04-21 07:52:19Z andrius 

 Adding full bibliography for 4123717--4123744.cif.
;
_cod_original_cell_volume 3080.4(10)
_cod_original_sg_symbol_Hall I-4
_cod_original_sg_symbol_H-M I-4
_cod_database_code 4123722

loop_
_symmetry_equiv_pos_as_xyz
'x, y, z'
'-x, -y, z'
'y, -x, -z'
'-y, x, -z'
'x+1/2, y+1/2, z+1/2'
'-x+1/2, -y+1/2, z+1/2'
'y+1/2, -x+1/2, -z+1/2'
'-y+1/2, x+1/2, -z+1/2'

loop_
_atom_site_label
_atom_site_type_symbol
_atom_site_fract_x
_atom_site_fract_y
_atom_site_fract_z
_atom_site_U_iso_or_equiv
_atom_site_adp_type
_atom_site_occupancy
_atom_site_symmetry_multiplicity
_atom_site_calc_flag
_atom_site_refinement_flags
_atom_site_disorder_assembly
_atom_site_disorder_group
Zn1 Zn 0.28048(15) 0.21397(17) 0.8651(19) 0.188(3) Uani 1 1 d DU . .
O1 O 0.2149(8) 0.2431(13) 0.985(6) 0.211(11) Uani 1 1 d DU . .
H1A H 0.1937 0.2543 0.8712 0.317 Uiso 1 1 d R . .
N1 N 0.2487(8) 0.1457(7) 0.805(5) 0.146(8) Uani 1 1 d DU . .
C1 C 0.2703(10) 0.1126(9) 0.983(5) 0.162(12) Uani 1 1 d DU . .
H1 H 0.2989 0.1189 1.0979 0.195 Uiso 1 1 calc R . .
N2 N 0.2476(5) 0.0682(10) 0.988(3) 0.153(8) Uani 1 1 d DU A .
C2 C 0.2131(5) 0.1243(6) 0.696(3) 0.121(7) Uani 1 1 d DU . .
O2 O 0.2728(9) -0.1550(11) 1.428(6) 0.214(11) Uani 1 1 d DU . .
C3 C 0.1798(7) 0.1465(7) 0.492(4) 0.128(8) Uani 1 1 d DU . .
H3 H 0.1839 0.1791 0.4317 0.154 Uiso 1 1 calc R . .
O3A O 0.3122(12) -0.1302(13) 1.785(6) 0.157(10) Uani 0.66(3) 1 d PDU . .
O3B O 0.3413(10) -0.1242(14) 1.609(15) 0.157(10) Uani 0.34(3) 1 d PDU . .
C4 C 0.1406(5) 0.1200(9) 0.378(3) 0.131(7) Uani 1 1 d DU . .
C5 C 0.1083(6) 0.1440(7) 0.175(4) 0.119(8) Uani 1 1 d DU . .
H5 H 0.1144 0.1767 0.1246 0.143 Uiso 1 1 calc R . .
C6 C 0.0676(5) 0.1218(10) 0.043(4) 0.148(9) Uani 1 1 d DU . .
H6 H 0.0460 0.1377 -0.0955 0.178 Uiso 1 1 calc R . .
C7 C 0.0621(5) 0.0734(10) 0.136(4) 0.136(8) Uani 1 1 d DU . .
H7 H 0.0352 0.0561 0.0584 0.164 Uiso 1 1 calc R . .
C8 C 0.0943(6) 0.0495(8) 0.338(4) 0.125(8) Uani 1 1 d DU . .
H8 H 0.0883 0.0168 0.3876 0.150 Uiso 1 1 calc R . .
C9 C 0.1350(4) 0.0718(9) 0.470(4) 0.132(9) Uani 1 1 d DU . .
C10 C 0.1679(6) 0.0496(8) 0.673(4) 0.122(8) Uani 1 1 d DU . .
H10 H 0.1636 0.0169 0.7326 0.147 Uiso 1 1 calc R . .
C11 C 0.2073(5) 0.0759(6) 0.788(3) 0.126(8) Uani 1 1 d DU . .
C12 C 0.2622(5) 0.0201(7) 1.135(5) 0.159(6) Uani 1 1 d DU . .
C15 C 0.2808(8) -0.0726(7) 1.333(5) 0.159(6) Uani 1 1 d DU . .
C13A C 0.2921(9) 0.0119(8) 1.399(6) 0.159(6) Uani 0.34(2) 1 d PDU A 1
H13A H 0.3058 0.0384 1.5072 0.191 Uiso 0.34(2) 1 calc PR A 1
C14A C 0.3019(8) -0.0350(9) 1.503(6) 0.159(6) Uani 0.34(2) 1 d PDU A 1
H14A H 0.3219 -0.0410 1.6809 0.191 Uiso 0.34(2) 1 calc PR A 1
C16A C 0.2508(13) -0.0664(8) 1.071(7) 0.159(6) Uani 0.34(2) 1 d PDU A 1
H16A H 0.2370 -0.0930 0.9640 0.191 Uiso 0.34(2) 1 calc PR A 1
C17A C 0.2420(11) -0.0189(9) 0.975(5) 0.159(6) Uani 0.34(2) 1 d PDU A 1
H17A H 0.2219 -0.0132 0.7978 0.191 Uiso 0.34(2) 1 calc PR A 1
C13B C 0.3098(5) 0.0035(8) 1.140(7) 0.159(6) Uani 0.66(2) 1 d PDU A 2
H13B H 0.3350 0.0243 1.0762 0.191 Uiso 0.66(2) 1 calc PR A 2
C14B C 0.3208(6) -0.0440(8) 1.240(7) 0.159(6) Uani 0.66(2) 1 d PDU A 2
H14B H 0.3528 -0.0558 1.2450 0.191 Uiso 0.66(2) 1 calc PR A 2
C16B C 0.2314(7) -0.0595(8) 1.336(8) 0.159(6) Uani 0.66(2) 1 d PDU A 2
H16B H 0.2060 -0.0803 1.3995 0.191 Uiso 0.66(2) 1 calc PR A 2
C17B C 0.2249(5) -0.0114(9) 1.232(7) 0.159(6) Uani 0.66(2) 1 d PDU A 2
H17B H 0.1930 0.0007 1.2274 0.191 Uiso 0.66(2) 1 calc PR A 2
C18 C 0.2970(9) -0.1194(8) 1.496(6) 0.159(8) Uani 1 1 d DU A .
O1W O 0.480(3) -0.115(3) 0.929(11) 0.44(4) Uiso 1 1 d . . .
H1WA H 0.4572 -0.1328 1.0096 0.530 Uiso 1 1 d R . .
H1WB H 0.4790 -0.0898 0.8027 0.530 Uiso 1 1 d R . .

loop_
_atom_site_aniso_label
_atom_site_aniso_U_11
_atom_site_aniso_U_22
_atom_site_aniso_U_33
_atom_site_aniso_U_23
_atom_site_aniso_U_13
_atom_site_aniso_U_12
Zn1 0.073(2) 0.080(3) 0.410(8) -0.008(4) 0.012(4) 0.042(6)
O1 0.146(14) 0.198(17) 0.289(17) -0.041(16) 0.055(15) 0.064(16)
N1 0.143(17) 0.116(9) 0.178(17) -0.003(11) -0.016(13) -0.012(10)
C1 0.12(2) 0.126(12) 0.24(3) 0.008(19) -0.037(17) -0.010(15)
N2 0.127(15) 0.121(9) 0.212(18) -0.002(11) -0.033(13) -0.003(10)
C2 0.108(14) 0.118(11) 0.136(15) -0.004(12) 0.015(10) 0.001(11)
O2 0.205(18) 0.168(11) 0.268(15) 0.021(14) -0.013(14) -0.031(15)
C3 0.123(10) 0.124(10) 0.137(11) 0.004(8) 0.010(8) -0.002(8)
O3A 0.124(12) 0.191(18) 0.156(12) 0.033(12) 0.045(11) 0.025(13)
O3B 0.124(12) 0.191(18) 0.156(12) 0.033(12) 0.045(11) 0.025(13)
C4 0.133(10) 0.124(10) 0.135(11) -0.004(9) 0.003(8) -0.002(8)
C5 0.111(13) 0.108(13) 0.138(15) -0.001(13) 0.026(11) 0.006(12)
C6 0.148(11) 0.141(12) 0.156(12) 0.004(8) -0.011(8) -0.002(9)
C7 0.124(17) 0.155(16) 0.130(16) 0.023(17) -0.005(13) -0.032(17)
C8 0.126(14) 0.112(13) 0.138(15) -0.023(13) -0.004(12) 0.007(12)
C9 0.121(17) 0.108(13) 0.17(2) -0.017(15) -0.011(13) 0.013(14)
C10 0.103(13) 0.119(13) 0.144(15) 0.004(13) 0.007(11) -0.006(12)
C11 0.110(14) 0.106(11) 0.163(17) -0.013(12) -0.001(11) 0.001(11)
C12 0.138(10) 0.141(7) 0.198(10) 0.010(7) -0.007(8) 0.007(8)
C15 0.138(10) 0.141(7) 0.198(10) 0.010(7) -0.007(8) 0.007(8)
C13A 0.138(10) 0.141(7) 0.198(10) 0.010(7) -0.007(8) 0.007(8)
C14A 0.138(10) 0.141(7) 0.198(10) 0.010(7) -0.007(8) 0.007(8)
C16A 0.138(10) 0.141(7) 0.198(10) 0.010(7) -0.007(8) 0.007(8)
C17A 0.138(10) 0.141(7) 0.198(10) 0.010(7) -0.007(8) 0.007(8)
C13B 0.138(10) 0.141(7) 0.198(10) 0.010(7) -0.007(8) 0.007(8)
C14B 0.138(10) 0.141(7) 0.198(10) 0.010(7) -0.007(8) 0.007(8)
C16B 0.138(10) 0.141(7) 0.198(10) 0.010(7) -0.007(8) 0.007(8)
C17B 0.138(10) 0.141(7) 0.198(10) 0.010(7) -0.007(8) 0.007(8)
C18 0.157(10) 0.147(8) 0.172(11) 0.003(7) -0.008(8) 0.010(7)

loop_
_atom_type_symbol
_atom_type_description
_atom_type_scat_dispersion_real
_atom_type_scat_dispersion_imag
_atom_type_scat_source
C C 0.0033 0.0016 'International Tables Vol C Tables 4.2.6.8 and 6.1.1.4'
H H 0.0000 0.0000 'International Tables Vol C Tables 4.2.6.8 and 6.1.1.4'
N N 0.0061 0.0033 'International Tables Vol C Tables 4.2.6.8 and 6.1.1.4'
O O 0.0106 0.0060 'International Tables Vol C Tables 4.2.6.8 and 6.1.1.4'
Zn Zn 0.2839 1.4301 'International Tables Vol C Tables 4.2.6.8 and 6.1.1.4'

loop_
_geom_angle_atom_site_label_1
_geom_angle_atom_site_label_2
_geom_angle_atom_site_label_3
_geom_angle
_geom_angle_site_symmetry_1
_geom_angle_site_symmetry_3
O1 Zn1 O1 91.2(8) 6_554 .
O1 Zn1 O2 100.4(11) 6_554 7_557
O1 Zn1 O2 127.2(9) . 7_557
O1 Zn1 N1 117.8(13) 6_554 .
O1 Zn1 N1 90.8(11) . .
O2 Zn1 N1 125.8(11) 7_557 .
O1 Zn1 Zn1 100.4(10) 6_554 6
O1 Zn1 Zn1 33.4(6) . 6
O2 Zn1 Zn1 93.8(7) 7_557 6
N1 Zn1 Zn1 113.6(5) . 6
O1 Zn1 Zn1 34.5(6) 6_554 6_554
O1 Zn1 Zn1 58.4(10) . 6_554
O2 Zn1 Zn1 127.4(8) 7_557 6_554
N1 Zn1 Zn1 104.4(7) . 6_554
Zn1 Zn1 Zn1 77.75(19) 6 6_554
Zn1 O1 Zn1 112.1(11) 6 .
C1 N1 C2 103.6(17) . .
C1 N1 Zn1 111.5(18) . .
C2 N1 Zn1 144.0(18) . .
N1 C1 N2 115(3) . .
N1 C1 C2 36.7(8) . .
N2 C1 C2 78.1(18) . .
C11 N2 C1 103(2) . .
C11 N2 C12 126(2) . .
C1 N2 C12 131.4(15) . .
C3 C2 N1 122.7(15) . .
C3 C2 C11 120.8(4) . .
N1 C2 C11 116.5(14) . .
C3 C2 C1 162.4(12) . .
N1 C2 C1 39.7(10) . .
C11 C2 C1 76.8(11) . .
C18 O2 O3A 40.68(6) . .
C18 O2 Zn1 120.6(15) . 8_547
O3A O2 Zn1 83.1(16) . 8_547
C2 C3 C4 119.5(6) . .
O3B O3A C18 65.3(12) . .
O3B O3A O2 86.8(13) . .
C18 O3A O2 37.21(6) . .
O3A O3B C18 65.3(12) . .
C5 C4 C3 117.2(15) . .
C5 C4 C9 123.5(14) . .
C3 C4 C9 119.3(3) . .
C4 C5 C6 123.1(6) . .
C5 C6 C7 113.4(14) . .
C8 C7 C6 123.5(14) . .
C7 C8 C9 123.1(10) . .
C10 C9 C8 125.1(16) . .
C10 C9 C4 121.5(5) . .
C8 C9 C4 113.4(14) . .
C9 C10 C11 119.4(9) . .
N2 C11 C10 138.1(17) . .
N2 C11 C2 102.5(17) . .
C10 C11 C2 119.4(6) . .
C13A C12 C17A 119.7(6) . .
C13A C12 C13B 51.5(14) . .
C17A C12 C13B 97.6(12) . .
C13A C12 C17B 95.9(11) . .
C17A C12 C17B 50.7(14) . .
C13B C12 C17B 118.9(5) . .
C13A C12 N2 128.4(18) . .
C17A C12 N2 111.9(17) . .
C13B C12 N2 123.0(9) . .
C17B C12 N2 117.5(10) . .
C16A C15 C14A 124.6(9) . .
C16A C15 C14B 100.4(13) . .
C14A C15 C14B 52.8(15) . .
C16A C15 C16B 53.1(15) . .
C14A C15 C16B 102.2(13) . .
C14B C15 C16B 128.1(9) . .
C16A C15 C18 129(2) . .
C14A C15 C18 106(2) . .
C14B C15 C18 111.5(13) . .
C16B C15 C18 119.6(11) . .
C12 C13A C14A 121.0(4) . .
C15 C14A C13A 116.7(5) . .
C15 C16A C17A 116.8(5) . .
C12 C17A C16A 121.2(2) . .
C14B C13B C12 121.0(4) . .
C13B C14B C15 115.6(6) . .
C17B C16B C15 111.1(6) . .
C16B C17B C12 125.3(3) . .
O3A C18 O2 102.11(11) . .
O3A C18 O3B 49(2) . .
O2 C18 O3B 120.85(15) . .
O3A C18 C15 134(3) . .
O2 C18 C15 114(2) . .
O3B C18 C15 121(3) . .

loop_
_geom_bond_atom_site_label_1
_geom_bond_atom_site_label_2
_geom_bond_distance
_geom_bond_site_symmetry_2
Zn1 O1 1.965(18) 6_554
Zn1 O1 2.018(19) .
Zn1 O2 1.99(3) 7_557
Zn1 N1 2.066(18) .
Zn1 Zn1 3.304(7) 6
Zn1 Zn1 3.304(7) 6_554
O1 Zn1 1.965(18) 6
N1 C1 1.3050(10) .
N1 C2 1.22(2) .
C1 N2 1.3580(10) .
C1 C2 1.99(3) .
N2 C11 1.3900(10) .
N2 C12 1.50(3) .
C2 C3 1.3819(10) .
C2 C11 1.382(8) .
O2 C18 1.2060(10) .
O2 O3A 1.9499(11) .
O2 Zn1 1.99(3) 8_547
C3 C4 1.374(8) .
O3A O3B 1.09(5) .
O3A C18 1.3000(11) .
O3B C18 1.3000(10) .
C4 C5 1.3818(10) .
C4 C9 1.377(8) .
C5 C6 1.377(8) .
C6 C7 1.381(8) .
C7 C8 1.378(8) .
C8 C9 1.380(8) .
C9 C10 1.370(8) .
C10 C11 1.377(8) .
C12 C13A 1.3817(11) .
C12 C17A 1.370(8) .
C12 C13B 1.3724(10) .
C12 C17B 1.391(7) .
C15 C16A 1.368(8) .
C15 C14A 1.372(8) .
C15 C14B 1.395(7) .
C15 C16B 1.393(7) .
C15 C18 1.5130(10) .
C13A C14A 1.376(5) .
C16A C17A 1.375(5) .
C13B C14B 1.391(7) .
C16B C17B 1.393(7) .

loop_
_geom_torsion_atom_site_label_1
_geom_torsion_atom_site_label_2
_geom_torsion_atom_site_label_3
_geom_torsion_atom_site_label_4
_geom_torsion
_geom_torsion_site_symmetry_1
_geom_torsion_site_symmetry_3
_geom_torsion_site_symmetry_4
O1 Zn1 O1 Zn1 -107(3) 6_554 . 6
O2 Zn1 O1 Zn1 -3(3) 7_557 . 6
N1 Zn1 O1 Zn1 134.8(17) . . 6
Zn1 Zn1 O1 Zn1 -119(2) 6_554 . 6
O1 Zn1 N1 C1 143.9(9) 6_554 . .
O1 Zn1 N1 C1 -124.4(9) . . .
O2 Zn1 N1 C1 14.6(13) 7_557 . .
Zn1 Zn1 N1 C1 -99.2(6) 6 . .
Zn1 Zn1 N1 C1 178.1(5) 6_554 . .
O1 Zn1 N1 C2 -49.4(16) 6_554 . .
O1 Zn1 N1 C2 42.4(15) . . .
O2 Zn1 N1 C2 -178.6(12) 7_557 . .
Zn1 Zn1 N1 C2 67.6(13) 6 . .
Zn1 Zn1 N1 C2 -15.1(13) 6_554 . .
C2 N1 C1 N2 0.1(3) . . .
Zn1 N1 C1 N2 172.1(9) . . .
Zn1 N1 C1 C2 172.0(9) . . .
N1 C1 N2 C11 -0.2(5) . . .
C2 C1 N2 C11 -0.2(4) . . .
N1 C1 N2 C12 174.1(11) . . .
C2 C1 N2 C12 174.1(12) . . .
C1 N1 C2 C3 179.9(17) . . .
Zn1 N1 C2 C3 12.6(14) . . .
C1 N1 C2 C11 0.1(3) . . .
Zn1 N1 C2 C11 -167.2(15) . . .
Zn1 N1 C2 C1 -167.3(14) . . .
N1 C1 C2 C3 -0.1(9) . . .
N2 C1 C2 C3 179.9(9) . . .
N2 C1 C2 N1 -179.9(3) . . .
N1 C1 C2 C11 -179.9(3) . . .
N2 C1 C2 C11 0.2(4) . . .
N1 C2 C3 C4 179.8(17) . . .
C11 C2 C3 C4 -0.2(8) . . .
C1 C2 C3 C4 -180.0(5) . . .
C18 O2 O3A O3B -51.7(2) . . .
Zn1 O2 O3A O3B 107(3) 8_547 . .
Zn1 O2 O3A C18 158(3) 8_547 . .
O2 O3A O3B C18 31.5(3) . . .
C2 C3 C4 C5 179.9(5) . . .
C2 C3 C4 C9 0.2(9) . . .
C3 C4 C5 C6 179.8(6) . . .
C9 C4 C5 C6 -0.6(11) . . .
C4 C5 C6 C7 0.6(10) . . .
C5 C6 C7 C8 -0.7(10) . . .
C6 C7 C8 C9 0.8(11) . . .
C7 C8 C9 C10 179.7(7) . . .
C7 C8 C9 C4 -0.7(10) . . .
C5 C4 C9 C10 -179.8(6) . . .
C3 C4 C9 C10 -0.2(10) . . .
C5 C4 C9 C8 0.6(10) . . .
C3 C4 C9 C8 -179.8(6) . . .
C8 C9 C10 C11 179.7(6) . . .
C4 C9 C10 C11 0.2(10) . . .
C1 N2 C11 C10 179.8(8) . . .
C12 N2 C11 C10 5.1(14) . . .
C1 N2 C11 C2 0.2(6) . . .
C12 N2 C11 C2 -174.5(10) . . .
C9 C10 C11 N2 -179.8(8) . . .
C9 C10 C11 C2 -0.2(9) . . .
C3 C2 C11 N2 179.9(4) . . .
N1 C2 C11 N2 -0.2(5) . . .
C1 C2 C11 N2 -0.2(4) . . .
C3 C2 C11 C10 0.2(8) . . .
N1 C2 C11 C10 -179.9(5) . . .
C1 C2 C11 C10 -179.9(6) . . .
C11 N2 C12 C13A -160.1(16) . . .
C1 N2 C12 C13A 26.7(17) . . .
C11 N2 C12 C17A 19.9(16) . . .
C1 N2 C12 C17A -153.2(17) . . .
C11 N2 C12 C13B 135.5(16) . . .
C1 N2 C12 C13B -38(2) . . .
C11 N2 C12 C17B -36.0(17) . . .
C1 N2 C12 C17B 150.9(15) . . .
C17A C12 C13A C14A 0.0(3) . . .
C13B C12 C13A C14A -75.0(7) . . .
C17B C12 C13A C14A 47.6(10) . . .
N2 C12 C13A C14A -179.9(3) . . .
C16A C15 C14A C13A -0.5(7) . . .
C14B C15 C14A C13A 75.1(6) . . .
C16B C15 C14A C13A -53.8(11) . . .
C18 C15 C14A C13A -179.8(3) . . .
C12 C13A C14A C15 0.2(3) . . .
C14A C15 C16A C17A 0.5(9) . . .
C14B C15 C16A C17A -51.2(12) . . .
C16B C15 C16A C17A 79.1(9) . . .
C18 C15 C16A C17A 179.6(6) . . .
C13A C12 C17A C16A 0.0(7) . . .
C13B C12 C17A C16A 49.7(12) . . .
C17B C12 C17A C16A -71.7(8) . . .
N2 C12 C17A C16A 180.0(5) . . .
C15 C16A C17A C12 -0.2(9) . . .
C13A C12 C13B C14B 73.3(7) . . .
C17A C12 C13B C14B -48.9(10) . . .
C17B C12 C13B C14B 0.1(3) . . .
N2 C12 C13B C14B -171.3(19) . . .
C12 C13B C14B C15 -0.1(3) . . .
C16A C15 C14B C13B 51.0(11) . . .
C14A C15 C14B C13B -74.8(6) . . .
C16B C15 C14B C13B 0.2(7) . . .
C18 C15 C14B C13B -169.0(18) . . .
C16A C15 C16B C17B -72.8(8) . . .
C14A C15 C16B C17B 51.6(12) . . .
C14B C15 C16B C17B -0.3(9) . . .
C18 C15 C16B C17B 168(2) . . .
C15 C16B C17B C12 0.3(9) . . .
C13A C12 C17B C16B -49.1(12) . . .
C17A C12 C17B C16B 74.9(9) . . .
C13B C12 C17B C16B -0.2(7) . . .
N2 C12 C17B C16B 171.6(17) . . .
O3B O3A C18 O2 120.4(6) . . .
O2 O3A C18 O3B -120.4(6) . . .
O3B O3A C18 C15 -97(4) . . .
O2 O3A C18 C15 143(4) . . .
Zn1 O2 C18 O3A -25(3) 8_547 . .
O3A O2 C18 O3B 50(3) . . .
Zn1 O2 C18 O3B 24(5) 8_547 . .
O3A O2 C18 C15 -151(3) . . .
Zn1 O2 C18 C15 -176.9(13) 8_547 . .
O3A O3B C18 O2 -79.1(19) . . .
O3A O3B C18 C15 124(3) . . .
C16A C15 C18 O3A -156(3) . . .
C14A C15 C18 O3A 23(3) . . .
C14B C15 C18 O3A 79(3) . . .
C16B C15 C18 O3A -91(3) . . .
C16A C15 C18 O2 -16(3) . . .
C14A C15 C18 O2 163(3) . . .
C14B C15 C18 O2 -141(2) . . .
C16B C15 C18 O2 48(3) . . .
C16A C15 C18 O3B 142(3) . . .
C14A C15 C18 O3B -38(3) . . .
C14B C15 C18 O3B 17(4) . . .
C16B C15 C18 O3B -153(3) . . .
Zn1 O1 Zn1 O1 -17.1(14) . 6 6
Zn1 O1 Zn1 O1 -107(3) 6 . 6_554
